data_1543823
loop_
_publ_author_name
'Zhou, Shuguang'
'Wang, Jinhu'
'Zhang, Feifei'
'Song, Chao'
'Zhu, Jin'

_publ_section_title
;
 A Versatile, Traceless C-H Activation-Based Approach for the Synthesis of
 Heterocycles.
;
_journal_issue 10
_journal_name_full 'Organic letters'
_journal_page_first 2427
_journal_page_last 2430
_journal_paper_doi 10.1021/acs.orglett.6b00949
_journal_volume 18
_journal_year 2016
_chemical_formula_moiety 'C17 H22 Cl N2 Rh'
_chemical_formula_sum 'C17 H22 Cl N2 Rh'
_chemical_formula_weight 392.73
_chemical_name_systematic
; 
 ? 
;
_space_group_IT_number 2
_symmetry_cell_setting triclinic
_symmetry_space_group_name_Hall '-P 1'
_symmetry_space_group_name_H-M 'P -1'
_atom_sites_solution_hydrogens geom
_atom_sites_solution_primary direct
_atom_sites_solution_secondary difmap
_audit_creation_method SHELXL-97
_cell_angle_alpha 84.405(3)
_cell_angle_beta 81.153(3)
_cell_angle_gamma 84.229(3)
_cell_formula_units_Z 4
_cell_length_a 8.3882(3)
_cell_length_b 14.1471(4)
_cell_length_c 14.5826(5)
_cell_measurement_reflns_used 9176
_cell_measurement_temperature 173(2)
_cell_measurement_theta_max 27.84
_cell_measurement_theta_min 3.58
_cell_volume 1695.31(10)
_computing_structure_refinement 'SHELXL-97 (Sheldrick, 1997)'
_computing_structure_solution 'SHELXS-97 (Sheldrick, 1990)'
_diffrn_ambient_temperature 173(2)
_diffrn_measured_fraction_theta_full 0.995
_diffrn_measured_fraction_theta_max 0.995
_diffrn_measurement_device_type 'SuperNova, Dual, Cu at zero, Atlas'
_diffrn_radiation_monochromator graphite
_diffrn_radiation_source 'fine-focus sealed tube'
_diffrn_radiation_type MoK\a
_diffrn_radiation_wavelength 0.71073
_diffrn_reflns_av_R_equivalents 0.0351
_diffrn_reflns_av_sigmaI/netI 0.0366
_diffrn_reflns_limit_h_max 9
_diffrn_reflns_limit_h_min -9
_diffrn_reflns_limit_k_max 16
_diffrn_reflns_limit_k_min -16
_diffrn_reflns_limit_l_max 17
_diffrn_reflns_limit_l_min -17
_diffrn_reflns_number 17704
_diffrn_reflns_theta_full 25.03
_diffrn_reflns_theta_max 25.03
_diffrn_reflns_theta_min 3.08
_exptl_absorpt_coefficient_mu 1.160
_exptl_absorpt_correction_T_max 0.7603
_exptl_absorpt_correction_T_min 0.7603
_exptl_absorpt_correction_type multi-scan
_exptl_absorpt_process_details SADABS
_exptl_crystal_colour colorless
_exptl_crystal_density_diffrn 1.539
_exptl_crystal_density_method 'not measured'
_exptl_crystal_description block
_exptl_crystal_F_000 800
_exptl_crystal_size_max 0.25
_exptl_crystal_size_mid 0.25
_exptl_crystal_size_min 0.25
_refine_diff_density_max 0.434
_refine_diff_density_min -0.432
_refine_diff_density_rms 0.073
_refine_ls_extinction_method none
_refine_ls_goodness_of_fit_ref 1.051
_refine_ls_hydrogen_treatment constr
_refine_ls_matrix_type full
_refine_ls_number_parameters 379
_refine_ls_number_reflns 5954
_refine_ls_number_restraints 0
_refine_ls_restrained_S_all 1.051
_refine_ls_R_factor_all 0.0415
_refine_ls_R_factor_gt 0.0302
_refine_ls_shift/su_max 0.002
_refine_ls_shift/su_mean 0.000
_refine_ls_structure_factor_coef Fsqd
_refine_ls_weighting_details 'calc w=1/[\s^2^(Fo^2^)+(0.0378P)^2^+0.5737P] where P=(Fo^2^+2Fc^2^)/3'
_refine_ls_weighting_scheme calc
_refine_ls_wR_factor_gt 0.0734
_refine_ls_wR_factor_ref 0.0803
_reflns_number_gt 4881
_reflns_number_total 5954
_reflns_threshold_expression >2sigma(I)
_cod_data_source_file ol6b00949_si_003.cif
_cod_data_source_block sq
_cod_database_code 1543823

loop_
_symmetry_equiv_pos_as_xyz
'x, y, z'
'-x, -y, -z'

loop_
_atom_site_label
_atom_site_type_symbol
_atom_site_fract_x
_atom_site_fract_y
_atom_site_fract_z
_atom_site_U_iso_or_equiv
_atom_site_adp_type
_atom_site_occupancy
_atom_site_symmetry_multiplicity
_atom_site_calc_flag
_atom_site_refinement_flags
Rh1 Rh -0.00844(3) 0.719041(17) 0.742246(17) 0.03315(9) Uani 1 1 d .
Rh2 Rh 0.43979(3) 0.785464(17) 0.234747(17) 0.03370(9) Uani 1 1 d .
Cl1 Cl -0.26697(11) 0.80435(7) 0.74045(7) 0.0553(3) Uani 1 1 d .
Cl2 Cl 0.66739(12) 0.67148(7) 0.22565(7) 0.0628(3) Uani 1 1 d .
N1 N -0.0280(3) 0.7137(2) 0.93372(19) 0.0426(7) Uani 1 1 d .
N2 N 0.0296(3) 0.7622(2) 0.8613(2) 0.0447(7) Uani 1 1 d .
N3 N 0.4711(3) 0.7959(2) 0.04271(18) 0.0382(6) Uani 1 1 d .
N4 N 0.3908(3) 0.75640(19) 0.1135(2) 0.0419(7) Uani 1 1 d .
C1 C 0.0905(4) 0.7836(2) 0.5986(2) 0.0408(8) Uani 1 1 d .
C2 C 0.2137(4) 0.7729(2) 0.6533(2) 0.0428(8) Uani 1 1 d .
C3 C 0.2361(4) 0.6729(2) 0.6847(2) 0.0428(8) Uani 1 1 d .
C4 C 0.1306(4) 0.6233(2) 0.6429(2) 0.0381(8) Uani 1 1 d .
C5 C 0.0345(4) 0.6910(2) 0.5930(2) 0.0392(8) Uani 1 1 d .
C6 C 0.0221(5) 0.8736(3) 0.5504(3) 0.0686(13) Uani 1 1 d .
H6A H 0.0873 0.8857 0.4893 0.103 Uiso 1 1 calc R
H6B H 0.0242 0.9270 0.5880 0.103 Uiso 1 1 calc R
H6C H -0.0898 0.8668 0.5422 0.103 Uiso 1 1 calc R
C7 C 0.3050(5) 0.8498(3) 0.6794(3) 0.0750(14) Uani 1 1 d .
H7A H 0.3964 0.8619 0.6304 0.113 Uiso 1 1 calc R
H7B H 0.3457 0.8293 0.7383 0.113 Uiso 1 1 calc R
H7C H 0.2327 0.9083 0.6864 0.113 Uiso 1 1 calc R
C8 C 0.3680(5) 0.6277(3) 0.7390(3) 0.0702(12) Uani 1 1 d .
H8A H 0.4674 0.6136 0.6958 0.105 Uiso 1 1 calc R
H8B H 0.3336 0.5685 0.7735 0.105 Uiso 1 1 calc R
H8C H 0.3886 0.6719 0.7828 0.105 Uiso 1 1 calc R
C9 C 0.1280(5) 0.5169(2) 0.6478(3) 0.0587(11) Uani 1 1 d .
H9A H 0.2007 0.4919 0.5948 0.088 Uiso 1 1 calc R
H9B H 0.0176 0.5009 0.6460 0.088 Uiso 1 1 calc R
H9C H 0.1639 0.4884 0.7060 0.088 Uiso 1 1 calc R
C10 C -0.0935(5) 0.6718(3) 0.5388(3) 0.0678(12) Uani 1 1 d .
H10A H -0.0448 0.6616 0.4746 0.102 Uiso 1 1 calc R
H10B H -0.1753 0.7264 0.5387 0.102 Uiso 1 1 calc R
H10C H -0.1447 0.6146 0.5673 0.102 Uiso 1 1 calc R
C11 C -0.1218(4) 0.6221(2) 0.8312(2) 0.0404(8) Uani 1 1 d .
C12 C -0.2122(5) 0.5507(3) 0.8149(3) 0.0544(10) Uani 1 1 d .
H12A H -0.2224 0.5406 0.7527 0.065 Uiso 1 1 calc R
C13 C -0.2889(5) 0.4933(3) 0.8884(4) 0.0704(13) Uani 1 1 d .
H13A H -0.3494 0.4440 0.8757 0.084 Uiso 1 1 calc R
C14 C -0.2775(6) 0.5076(3) 0.9791(4) 0.0736(13) Uani 1 1 d .
H14A H -0.3289 0.4676 1.0286 0.088 Uiso 1 1 calc R
C15 C -0.1924(5) 0.5795(3) 0.9986(3) 0.0588(11) Uani 1 1 d .
H15A H -0.1857 0.5906 1.0611 0.071 Uiso 1 1 calc R
C16 C -0.1167(4) 0.6353(2) 0.9247(2) 0.0417(8) Uani 1 1 d .
C17 C -0.0006(5) 0.7382(3) 1.0259(3) 0.0592(11) Uani 1 1 d .
H17A H 0.0623 0.7939 1.0181 0.089 Uiso 1 1 calc R
H17B H 0.0592 0.6841 1.0564 0.089 Uiso 1 1 calc R
H17C H -0.1051 0.7528 1.0643 0.089 Uiso 1 1 calc R
C18 C 0.4067(4) 0.7779(3) 0.3904(2) 0.0421(8) Uani 1 1 d .
C19 C 0.3044(4) 0.7120(2) 0.3639(2) 0.0446(9) Uani 1 1 d .
C20 C 0.1928(4) 0.7632(2) 0.3119(2) 0.0414(8) Uani 1 1 d .
C21 C 0.2266(4) 0.8624(2) 0.3024(2) 0.0390(8) Uani 1 1 d .
C22 C 0.3536(4) 0.8706(2) 0.3565(2) 0.0412(8) Uani 1 1 d .
C23 C 0.5371(5) 0.7511(3) 0.4494(3) 0.0657(12) Uani 1 1 d .
H23A H 0.4911 0.7533 0.5152 0.099 Uiso 1 1 calc R
H23B H 0.6209 0.7959 0.4335 0.099 Uiso 1 1 calc R
H23C H 0.5851 0.6864 0.4383 0.099 Uiso 1 1 calc R
C24 C 0.3196(6) 0.6061(3) 0.3886(3) 0.0666(12) Uani 1 1 d .
H24A H 0.2489 0.5910 0.4471 0.100 Uiso 1 1 calc R
H24B H 0.4321 0.5848 0.3958 0.100 Uiso 1 1 calc R
H24C H 0.2875 0.5735 0.3389 0.100 Uiso 1 1 calc R
C25 C 0.0649(5) 0.7258(3) 0.2692(3) 0.0652(11) Uani 1 1 d .
H25A H -0.0330 0.7213 0.3152 0.098 Uiso 1 1 calc R
H25B H 0.1031 0.6625 0.2486 0.098 Uiso 1 1 calc R
H25C H 0.0401 0.7690 0.2155 0.098 Uiso 1 1 calc R
C26 C 0.1245(5) 0.9426(3) 0.2601(3) 0.0617(11) Uani 1 1 d .
H26A H 0.0349 0.9638 0.3071 0.092 Uiso 1 1 calc R
H26B H 0.0809 0.9210 0.2079 0.092 Uiso 1 1 calc R
H26C H 0.1906 0.9958 0.2376 0.092 Uiso 1 1 calc R
C27 C 0.4139(5) 0.9612(3) 0.3760(3) 0.0616(11) Uani 1 1 d .
H27A H 0.3540 0.9826 0.4345 0.092 Uiso 1 1 calc R
H27B H 0.3979 1.0100 0.3250 0.092 Uiso 1 1 calc R
H27C H 0.5295 0.9503 0.3813 0.092 Uiso 1 1 calc R
C28 C 0.5798(4) 0.8738(2) 0.1501(2) 0.0363(7) Uani 1 1 d .
C29 C 0.6843(4) 0.9371(3) 0.1692(3) 0.0490(9) Uani 1 1 d .
H29A H 0.6923 0.9456 0.2321 0.059 Uiso 1 1 calc R
C30 C 0.7771(5) 0.9882(3) 0.0980(3) 0.0587(11) Uani 1 1 d .
H30A H 0.8459 1.0321 0.1128 0.070 Uiso 1 1 calc R
C31 C 0.7710(5) 0.9761(3) 0.0064(3) 0.0601(11) Uani 1 1 d .
H31A H 0.8344 1.0123 -0.0415 0.072 Uiso 1 1 calc R
C32 C 0.6729(4) 0.9116(3) -0.0169(3) 0.0510(9) Uani 1 1 d .
H32A H 0.6701 0.9011 -0.0799 0.061 Uiso 1 1 calc R
C33 C 0.5792(4) 0.8632(2) 0.0555(2) 0.0381(8) Uani 1 1 d .
C34 C 0.4520(5) 0.7713(3) -0.0502(2) 0.0548(10) Uani 1 1 d .
H34A H 0.3728 0.7238 -0.0442 0.082 Uiso 1 1 calc R
H34B H 0.5565 0.7448 -0.0816 0.082 Uiso 1 1 calc R
H34C H 0.4142 0.8286 -0.0868 0.082 Uiso 1 1 calc R

loop_
_atom_site_aniso_label
_atom_site_aniso_U_11
_atom_site_aniso_U_22
_atom_site_aniso_U_33
_atom_site_aniso_U_23
_atom_site_aniso_U_13
_atom_site_aniso_U_12
Rh1 0.03609(16) 0.03506(15) 0.02851(15) -0.00366(11) -0.00258(11) -0.00645(11)
Rh2 0.03417(16) 0.03891(16) 0.02759(15) -0.00258(11) -0.00116(11) -0.00648(11)
Cl1 0.0458(5) 0.0588(6) 0.0536(6) 0.0033(5) 0.0051(4) 0.0070(4)
Cl2 0.0591(6) 0.0643(6) 0.0533(6) 0.0055(5) 0.0081(5) 0.0172(5)
N1 0.0395(16) 0.0583(18) 0.0296(16) -0.0081(14) -0.0052(13) 0.0027(14)
N2 0.0433(17) 0.0512(17) 0.0406(18) -0.0121(15) -0.0014(13) -0.0088(14)
N3 0.0336(15) 0.0527(17) 0.0285(15) -0.0068(13) -0.0016(12) -0.0062(13)
N4 0.0405(16) 0.0480(16) 0.0380(17) -0.0101(14) -0.0001(13) -0.0105(13)
C1 0.046(2) 0.0351(18) 0.0340(19) 0.0002(15) 0.0101(15) 0.0021(15)
C2 0.041(2) 0.044(2) 0.042(2) -0.0105(16) 0.0077(16) -0.0125(16)
C3 0.0366(18) 0.052(2) 0.040(2) -0.0069(17) -0.0046(15) -0.0012(16)
C4 0.0414(19) 0.0361(18) 0.0362(19) -0.0076(15) -0.0003(15) -0.0045(15)
C5 0.0379(18) 0.049(2) 0.0297(18) -0.0083(16) -0.0011(14) -0.0017(16)
C6 0.081(3) 0.053(2) 0.057(3) 0.015(2) 0.010(2) 0.015(2)
C7 0.064(3) 0.073(3) 0.092(4) -0.030(3) 0.012(2) -0.036(2)
C8 0.058(3) 0.085(3) 0.070(3) -0.006(2) -0.027(2) 0.008(2)
C9 0.072(3) 0.037(2) 0.064(3) -0.0057(19) -0.002(2) -0.0024(18)
C10 0.063(3) 0.098(3) 0.048(2) -0.016(2) -0.021(2) -0.004(2)
C11 0.0408(19) 0.0392(19) 0.040(2) -0.0021(16) -0.0024(15) -0.0028(15)
C12 0.056(2) 0.052(2) 0.053(2) -0.0052(19) 0.0053(19) -0.0153(19)
C13 0.069(3) 0.054(2) 0.085(4) -0.003(2) 0.010(3) -0.025(2)
C14 0.080(3) 0.059(3) 0.071(3) 0.013(2) 0.019(3) -0.015(2)
C15 0.061(3) 0.068(3) 0.038(2) 0.009(2) 0.0077(18) 0.003(2)
C16 0.0387(19) 0.046(2) 0.036(2) -0.0010(16) 0.0012(15) 0.0016(16)
C17 0.054(2) 0.091(3) 0.034(2) -0.016(2) -0.0089(17) 0.001(2)
C18 0.0393(19) 0.055(2) 0.0305(19) -0.0071(16) -0.0022(15) 0.0010(17)
C19 0.051(2) 0.045(2) 0.0324(19) -0.0014(16) 0.0088(16) -0.0058(17)
C20 0.0393(19) 0.054(2) 0.0306(18) -0.0067(16) 0.0047(15) -0.0132(16)
C21 0.0350(18) 0.049(2) 0.0318(18) -0.0057(16) -0.0010(14) -0.0034(15)
C22 0.0409(19) 0.048(2) 0.0347(19) -0.0121(16) 0.0036(15) -0.0072(16)
C23 0.063(3) 0.089(3) 0.048(2) -0.009(2) -0.021(2) 0.006(2)
C24 0.091(3) 0.044(2) 0.059(3) 0.005(2) 0.006(2) -0.014(2)
C25 0.055(2) 0.092(3) 0.053(3) -0.013(2) -0.004(2) -0.031(2)
C26 0.060(2) 0.064(3) 0.056(3) 0.004(2) -0.009(2) 0.011(2)
C27 0.063(3) 0.052(2) 0.071(3) -0.020(2) -0.001(2) -0.0112(19)
C28 0.0353(17) 0.0379(18) 0.0352(19) -0.0030(15) -0.0042(14) -0.0026(14)
C29 0.046(2) 0.056(2) 0.047(2) -0.0066(18) -0.0015(17) -0.0152(18)
C30 0.052(2) 0.059(2) 0.064(3) -0.001(2) 0.003(2) -0.0216(19)
C31 0.054(2) 0.063(3) 0.057(3) 0.012(2) 0.011(2) -0.017(2)
C32 0.048(2) 0.060(2) 0.039(2) 0.0059(18) 0.0027(17) -0.0042(19)
C33 0.0294(17) 0.0445(19) 0.038(2) 0.0033(15) -0.0023(14) -0.0010(14)
C34 0.054(2) 0.080(3) 0.033(2) -0.0107(19) -0.0049(17) -0.012(2)

loop_
_atom_type_symbol
_atom_type_description
_atom_type_scat_dispersion_real
_atom_type_scat_dispersion_imag
_atom_type_scat_source
C C 0.0033 0.0016 'International Tables Vol C Tables 4.2.6.8 and 6.1.1.4'
H H 0.0000 0.0000 'International Tables Vol C Tables 4.2.6.8 and 6.1.1.4'
Cl Cl 0.1484 0.1585 'International Tables Vol C Tables 4.2.6.8 and 6.1.1.4'
N N 0.0061 0.0033 'International Tables Vol C Tables 4.2.6.8 and 6.1.1.4'
Rh Rh -1.1178 0.9187 'International Tables Vol C Tables 4.2.6.8 and 6.1.1.4'

loop_
_geom_angle_atom_site_label_1
_geom_angle_atom_site_label_2
_geom_angle_atom_site_label_3
_geom_angle
N2 Rh1 C11 80.33(13)
N2 Rh1 C3 100.15(13)
C11 Rh1 C3 114.69(13)
N2 Rh1 C4 133.97(12)
C11 Rh1 C4 99.08(13)
C3 Rh1 C4 38.10(13)
N2 Rh1 C5 159.41(12)
C11 Rh1 C5 116.80(14)
C3 Rh1 C5 63.20(13)
C4 Rh1 C5 37.18(12)
N2 Rh1 C2 97.34(13)
C11 Rh1 C2 152.40(13)
C3 Rh1 C2 38.24(13)
C4 Rh1 C2 62.75(12)
C5 Rh1 C2 62.14(13)
N2 Rh1 C1 125.17(13)
C11 Rh1 C1 154.30(14)
C3 Rh1 C1 62.12(12)
C4 Rh1 C1 61.99(12)
C5 Rh1 C1 37.67(12)
C2 Rh1 C1 35.69(13)
N2 Rh1 Cl1 95.78(8)
C11 Rh1 Cl1 86.58(9)
C3 Rh1 Cl1 155.18(10)
C4 Rh1 Cl1 130.24(9)
C5 Rh1 Cl1 96.57(9)
C2 Rh1 Cl1 120.95(9)
C1 Rh1 Cl1 93.13(9)
N4 Rh2 C28 80.07(13)
N4 Rh2 C21 106.91(12)
C28 Rh2 C21 111.04(12)
N4 Rh2 C22 144.13(12)
C28 Rh2 C22 102.36(13)
C21 Rh2 C22 38.32(12)
N4 Rh2 C18 154.81(13)
C28 Rh2 C18 124.81(14)
C21 Rh2 C18 63.19(12)
C22 Rh2 C18 36.78(12)
N4 Rh2 C20 95.32(12)
C28 Rh2 C20 146.61(13)
C21 Rh2 C20 38.47(12)
C22 Rh2 C20 62.86(12)
C18 Rh2 C20 62.10(13)
N4 Rh2 C19 117.49(13)
C28 Rh2 C19 162.17(14)
C21 Rh2 C19 62.74(12)
C22 Rh2 C19 61.94(13)
C18 Rh2 C19 37.46(13)
C20 Rh2 C19 36.19(13)
N4 Rh2 Cl2 91.55(8)
C28 Rh2 Cl2 87.20(9)
C21 Rh2 Cl2 155.70(9)
C22 Rh2 Cl2 124.20(9)
C18 Rh2 Cl2 93.44(9)
C20 Rh2 Cl2 126.12(9)
C19 Rh2 Cl2 94.95(9)
N2 N1 C16 119.0(3)
N2 N1 C17 119.7(3)
C16 N1 C17 121.3(3)
N1 N2 Rh1 115.7(2)
N4 N3 C33 118.5(3)
N4 N3 C34 119.6(3)
C33 N3 C34 121.9(3)
N3 N4 Rh2 116.3(2)
C2 C1 C5 108.9(3)
C2 C1 C6 128.0(4)
C5 C1 C6 123.1(3)
C2 C1 Rh1 71.55(19)
C5 C1 Rh1 69.23(18)
C6 C1 Rh1 125.7(2)
C1 C2 C3 107.5(3)
C1 C2 C7 127.4(3)
C3 C2 C7 125.1(4)
C1 C2 Rh1 72.76(19)
C3 C2 Rh1 67.15(18)
C7 C2 Rh1 123.6(3)
C4 C3 C2 107.9(3)
C4 C3 C8 126.0(3)
C2 C3 C8 125.4(4)
C4 C3 Rh1 72.66(19)
C2 C3 Rh1 74.61(19)
C8 C3 Rh1 126.2(3)
C5 C4 C3 108.1(3)
C5 C4 C9 126.2(3)
C3 C4 C9 125.6(3)
C5 C4 Rh1 72.12(18)
C3 C4 Rh1 69.25(18)
C9 C4 Rh1 126.3(2)
C4 C5 C1 107.3(3)
C4 C5 C10 127.0(3)
C1 C5 C10 125.6(3)
C4 C5 Rh1 70.70(19)
C1 C5 Rh1 73.10(19)
C10 C5 Rh1 124.7(3)
C1 C6 H6A 109.5
C1 C6 H6B 109.5
H6A C6 H6B 109.5
C1 C6 H6C 109.5
H6A C6 H6C 109.5
H6B C6 H6C 109.5
C2 C7 H7A 109.5
C2 C7 H7B 109.5
H7A C7 H7B 109.5
C2 C7 H7C 109.5
H7A C7 H7C 109.5
H7B C7 H7C 109.5
C3 C8 H8A 109.5
C3 C8 H8B 109.5
H8A C8 H8B 109.5
C3 C8 H8C 109.5
H8A C8 H8C 109.5
H8B C8 H8C 109.5
C4 C9 H9A 109.5
C4 C9 H9B 109.5
H9A C9 H9B 109.5
C4 C9 H9C 109.5
H9A C9 H9C 109.5
H9B C9 H9C 109.5
C5 C10 H10A 109.5
C5 C10 H10B 109.5
H10A C10 H10B 109.5
C5 C10 H10C 109.5
H10A C10 H10C 109.5
H10B C10 H10C 109.5
C12 C11 C16 116.4(3)
C12 C11 Rh1 130.3(3)
C16 C11 Rh1 113.1(2)
C11 C12 C13 121.1(4)
C11 C12 H12A 119.5
C13 C12 H12A 119.5
C14 C13 C12 120.4(4)
C14 C13 H13A 119.8
C12 C13 H13A 119.8
C15 C14 C13 120.5(4)
C15 C14 H14A 119.7
C13 C14 H14A 119.7
C14 C15 C16 118.1(4)
C14 C15 H15A 121.0
C16 C15 H15A 121.0
C15 C16 C11 123.5(4)
C15 C16 N1 124.6(3)
C11 C16 N1 111.9(3)
N1 C17 H17A 109.5
N1 C17 H17B 109.5
H17A C17 H17B 109.5
N1 C17 H17C 109.5
H17A C17 H17C 109.5
H17B C17 H17C 109.5
C22 C18 C19 108.2(3)
C22 C18 C23 126.9(4)
C19 C18 C23 124.8(3)
C22 C18 Rh2 71.36(19)
C19 C18 Rh2 72.20(19)
C23 C18 Rh2 125.6(2)
C20 C19 C18 108.5(3)
C20 C19 C24 126.8(4)
C18 C19 C24 124.7(4)
C20 C19 Rh2 70.94(19)
C18 C19 Rh2 70.34(19)
C24 C19 Rh2 124.2(2)
C19 C20 C21 107.8(3)
C19 C20 C25 127.9(3)
C21 C20 C25 124.2(3)
C19 C20 Rh2 72.87(19)
C21 C20 Rh2 67.59(17)
C25 C20 Rh2 123.0(2)
C22 C21 C20 107.5(3)
C22 C21 C26 126.5(3)
C20 C21 C26 124.9(3)
C22 C21 Rh2 73.79(18)
C20 C21 Rh2 73.94(18)
C26 C21 Rh2 127.2(2)
C18 C22 C21 107.7(3)
C18 C22 C27 126.2(3)
C21 C22 C27 126.1(3)
C18 C22 Rh2 71.86(19)
C21 C22 Rh2 67.90(18)
C27 C22 Rh2 127.2(2)
C18 C23 H23A 109.5
C18 C23 H23B 109.5
H23A C23 H23B 109.5
C18 C23 H23C 109.5
H23A C23 H23C 109.5
H23B C23 H23C 109.5
C19 C24 H24A 109.5
C19 C24 H24B 109.5
H24A C24 H24B 109.5
C19 C24 H24C 109.5
H24A C24 H24C 109.5
H24B C24 H24C 109.5
C20 C25 H25A 109.5
C20 C25 H25B 109.5
H25A C25 H25B 109.5
C20 C25 H25C 109.5
H25A C25 H25C 109.5
H25B C25 H25C 109.5
C21 C26 H26A 109.5
C21 C26 H26B 109.5
H26A C26 H26B 109.5
C21 C26 H26C 109.5
H26A C26 H26C 109.5
H26B C26 H26C 109.5
C22 C27 H27A 109.5
C22 C27 H27B 109.5
H27A C27 H27B 109.5
C22 C27 H27C 109.5
H27A C27 H27C 109.5
H27B C27 H27C 109.5
C29 C28 C33 115.7(3)
C29 C28 Rh2 131.2(3)
C33 C28 Rh2 112.9(2)
C30 C29 C28 121.2(4)
C30 C29 H29A 119.4
C28 C29 H29A 119.4
C31 C30 C29 120.9(4)
C31 C30 H30A 119.6
C29 C30 H30A 119.6
C30 C31 C32 120.5(3)
C30 C31 H31A 119.7
C32 C31 H31A 119.7
C33 C32 C31 117.3(4)
C33 C32 H32A 121.4
C31 C32 H32A 121.4
C32 C33 C28 124.4(3)
C32 C33 N3 123.8(3)
C28 C33 N3 111.8(3)
N3 C34 H34A 109.5
N3 C34 H34B 109.5
H34A C34 H34B 109.5
N3 C34 H34C 109.5
H34A C34 H34C 109.5
H34B C34 H34C 109.5

loop_
_geom_bond_atom_site_label_1
_geom_bond_atom_site_label_2
_geom_bond_distance
Rh1 N2 1.976(3)
Rh1 C11 2.001(3)
Rh1 C3 2.155(3)
Rh1 C4 2.200(3)
Rh1 C5 2.218(3)
Rh1 C2 2.255(3)
Rh1 C1 2.270(3)
Rh1 Cl1 2.3760(9)
Rh2 N4 1.965(3)
Rh2 C28 2.003(3)
Rh2 C21 2.152(3)
Rh2 C22 2.230(3)
Rh2 C18 2.237(3)
Rh2 C20 2.237(3)
Rh2 C19 2.261(3)
Rh2 Cl2 2.3680(9)
N1 N2 1.260(4)
N1 C16 1.424(5)
N1 C17 1.476(4)
N3 N4 1.258(4)
N3 C33 1.423(4)
N3 C34 1.467(4)
C1 C2 1.387(5)
C1 C5 1.450(5)
C1 C6 1.499(5)
C2 C3 1.447(5)
C2 C7 1.501(5)
C3 C4 1.422(5)
C3 C8 1.513(5)
C4 C5 1.409(5)
C4 C9 1.502(5)
C5 C10 1.488(5)
C6 H6A 0.9800
C6 H6B 0.9800
C6 H6C 0.9800
C7 H7A 0.9800
C7 H7B 0.9800
C7 H7C 0.9800
C8 H8A 0.9800
C8 H8B 0.9800
C8 H8C 0.9800
C9 H9A 0.9800
C9 H9B 0.9800
C9 H9C 0.9800
C10 H10A 0.9800
C10 H10B 0.9800
C10 H10C 0.9800
C11 C12 1.381(5)
C11 C16 1.401(5)
C12 C13 1.394(5)
C12 H12A 0.9500
C13 C14 1.377(7)
C13 H13A 0.9500
C14 C15 1.375(6)
C14 H14A 0.9500
C15 C16 1.382(5)
C15 H15A 0.9500
C17 H17A 0.9800
C17 H17B 0.9800
C17 H17C 0.9800
C18 C22 1.409(5)
C18 C19 1.445(5)
C18 C23 1.491(5)
C19 C20 1.397(5)
C19 C24 1.503(5)
C20 C21 1.448(5)
C20 C25 1.484(5)
C21 C22 1.440(5)
C21 C26 1.495(5)
C22 C27 1.492(5)
C23 H23A 0.9800
C23 H23B 0.9800
C23 H23C 0.9800
C24 H24A 0.9800
C24 H24B 0.9800
C24 H24C 0.9800
C25 H25A 0.9800
C25 H25B 0.9800
C25 H25C 0.9800
C26 H26A 0.9800
C26 H26B 0.9800
C26 H26C 0.9800
C27 H27A 0.9800
C27 H27B 0.9800
C27 H27C 0.9800
C28 C29 1.390(5)
C28 C33 1.403(5)
C29 C30 1.388(5)
C29 H29A 0.9500
C30 C31 1.372(6)
C30 H30A 0.9500
C31 C32 1.386(6)
C31 H31A 0.9500
C32 C33 1.383(5)
C32 H32A 0.9500
C34 H34A 0.9800
C34 H34B 0.9800
C34 H34C 0.9800

loop_
_geom_torsion_atom_site_label_1
_geom_torsion_atom_site_label_2
_geom_torsion_atom_site_label_3
_geom_torsion_atom_site_label_4
_geom_torsion
C16 N1 N2 Rh1 -1.4(4)
C17 N1 N2 Rh1 177.7(2)
C11 Rh1 N2 N1 0.4(2)
C3 Rh1 N2 N1 -113.2(2)
C4 Rh1 N2 N1 -92.9(3)
C5 Rh1 N2 N1 -147.5(3)
C2 Rh1 N2 N1 -151.8(2)
C1 Rh1 N2 N1 -176.1(2)
Cl1 Rh1 N2 N1 85.9(2)
C33 N3 N4 Rh2 -5.0(4)
C34 N3 N4 Rh2 174.6(2)
C28 Rh2 N4 N3 5.4(2)
C21 Rh2 N4 N3 114.5(2)
C22 Rh2 N4 N3 102.8(3)
C18 Rh2 N4 N3 177.0(2)
C20 Rh2 N4 N3 152.0(2)
C19 Rh2 N4 N3 -177.9(2)
Cl2 Rh2 N4 N3 -81.5(2)
N2 Rh1 C1 C2 44.5(2)
C11 Rh1 C1 C2 -127.6(3)
C3 Rh1 C1 C2 -38.1(2)
C4 Rh1 C1 C2 -81.5(2)
C5 Rh1 C1 C2 -119.5(3)
Cl1 Rh1 C1 C2 143.80(18)
N2 Rh1 C1 C5 163.99(18)
C11 Rh1 C1 C5 -8.1(4)
C3 Rh1 C1 C5 81.4(2)
C4 Rh1 C1 C5 38.03(18)
C2 Rh1 C1 C5 119.5(3)
Cl1 Rh1 C1 C5 -96.70(17)
N2 Rh1 C1 C6 -79.5(4)
C11 Rh1 C1 C6 108.4(4)
C3 Rh1 C1 C6 -162.1(4)
C4 Rh1 C1 C6 154.6(4)
C5 Rh1 C1 C6 116.5(4)
C2 Rh1 C1 C6 -124.0(4)
Cl1 Rh1 C1 C6 19.8(4)
C5 C1 C2 C3 -1.0(4)
C6 C1 C2 C3 179.8(3)
Rh1 C1 C2 C3 58.4(2)
C5 C1 C2 C7 -178.8(3)
C6 C1 C2 C7 1.9(6)
Rh1 C1 C2 C7 -119.5(4)
C5 C1 C2 Rh1 -59.4(2)
C6 C1 C2 Rh1 121.4(3)
N2 Rh1 C2 C1 -144.7(2)
C11 Rh1 C2 C1 132.1(3)
C3 Rh1 C2 C1 118.2(3)
C4 Rh1 C2 C1 79.1(2)
C5 Rh1 C2 C1 36.98(19)
Cl1 Rh1 C2 C1 -43.4(2)
N2 Rh1 C2 C3 97.1(2)
C11 Rh1 C2 C3 14.0(4)
C4 Rh1 C2 C3 -39.0(2)
C5 Rh1 C2 C3 -81.2(2)
C1 Rh1 C2 C3 -118.2(3)
Cl1 Rh1 C2 C3 -161.62(17)
N2 Rh1 C2 C7 -20.8(3)
C11 Rh1 C2 C7 -104.0(4)
C3 Rh1 C2 C7 -117.9(4)
C4 Rh1 C2 C7 -157.0(4)
C5 Rh1 C2 C7 160.9(4)
C1 Rh1 C2 C7 123.9(4)
Cl1 Rh1 C2 C7 80.5(3)
C1 C2 C3 C4 3.6(4)
C7 C2 C3 C4 -178.5(3)
Rh1 C2 C3 C4 65.6(2)
C1 C2 C3 C8 174.2(3)
C7 C2 C3 C8 -7.8(6)
Rh1 C2 C3 C8 -123.8(4)
C1 C2 C3 Rh1 -62.0(2)
C7 C2 C3 Rh1 116.0(3)
N2 Rh1 C3 C4 156.2(2)
C11 Rh1 C3 C4 72.2(2)
C5 Rh1 C3 C4 -36.65(19)
C2 Rh1 C3 C4 -114.8(3)
C1 Rh1 C3 C4 -79.3(2)
Cl1 Rh1 C3 C4 -74.7(3)
N2 Rh1 C3 C2 -89.0(2)
C11 Rh1 C3 C2 -172.9(2)
C4 Rh1 C3 C2 114.8(3)
C5 Rh1 C3 C2 78.2(2)
C1 Rh1 C3 C2 35.6(2)
Cl1 Rh1 C3 C2 40.1(4)
N2 Rh1 C3 C8 33.9(4)
C11 Rh1 C3 C8 -50.0(4)
C4 Rh1 C3 C8 -122.3(4)
C5 Rh1 C3 C8 -158.9(4)
C2 Rh1 C3 C8 122.9(4)
C1 Rh1 C3 C8 158.5(4)
Cl1 Rh1 C3 C8 163.0(2)
C2 C3 C4 C5 -4.9(4)
C8 C3 C4 C5 -175.4(3)
Rh1 C3 C4 C5 62.0(2)
C2 C3 C4 C9 172.7(3)
C8 C3 C4 C9 2.1(6)
Rh1 C3 C4 C9 -120.5(3)
C2 C3 C4 Rh1 -66.9(2)
C8 C3 C4 Rh1 122.6(4)
N2 Rh1 C4 C5 -151.7(2)
C11 Rh1 C4 C5 123.0(2)
C3 Rh1 C4 C5 -118.2(3)
C2 Rh1 C4 C5 -79.0(2)
C1 Rh1 C4 C5 -38.5(2)
Cl1 Rh1 C4 C5 29.8(2)
N2 Rh1 C4 C3 -33.5(3)
C11 Rh1 C4 C3 -118.8(2)
C5 Rh1 C4 C3 118.2(3)
C2 Rh1 C4 C3 39.2(2)
C1 Rh1 C4 C3 79.6(2)
Cl1 Rh1 C4 C3 147.97(17)
N2 Rh1 C4 C9 86.1(3)
C11 Rh1 C4 C9 0.8(3)
C3 Rh1 C4 C9 119.6(4)
C5 Rh1 C4 C9 -122.2(4)
C2 Rh1 C4 C9 158.8(4)
C1 Rh1 C4 C9 -160.8(4)
Cl1 Rh1 C4 C9 -92.4(3)
C3 C4 C5 C1 4.3(4)
C9 C4 C5 C1 -173.3(3)
Rh1 C4 C5 C1 64.4(2)
C3 C4 C5 C10 -179.6(3)
C9 C4 C5 C10 2.9(6)
Rh1 C4 C5 C10 -119.4(4)
C3 C4 C5 Rh1 -60.2(2)
C9 C4 C5 Rh1 122.3(3)
C2 C1 C5 C4 -2.0(4)
C6 C1 C5 C4 177.3(3)
Rh1 C1 C5 C4 -62.8(2)
C2 C1 C5 C10 -178.3(3)
C6 C1 C5 C10 1.1(5)
Rh1 C1 C5 C10 121.0(3)
C2 C1 C5 Rh1 60.8(2)
C6 C1 C5 Rh1 -119.9(3)
N2 Rh1 C5 C4 76.0(4)
C11 Rh1 C5 C4 -68.1(2)
C3 Rh1 C5 C4 37.5(2)
C2 Rh1 C5 C4 80.8(2)
C1 Rh1 C5 C4 115.8(3)
Cl1 Rh1 C5 C4 -157.56(18)
N2 Rh1 C5 C1 -39.9(4)
C11 Rh1 C5 C1 176.08(18)
C3 Rh1 C5 C1 -78.3(2)
C4 Rh1 C5 C1 -115.8(3)
C2 Rh1 C5 C1 -35.05(18)
Cl1 Rh1 C5 C1 86.60(18)
N2 Rh1 C5 C10 -161.8(3)
C11 Rh1 C5 C10 54.2(3)
C3 Rh1 C5 C10 159.8(4)
C4 Rh1 C5 C10 122.2(4)
C2 Rh1 C5 C10 -157.0(4)
C1 Rh1 C5 C10 -121.9(4)
Cl1 Rh1 C5 C10 -35.3(3)
N2 Rh1 C11 C12 175.1(3)
C3 Rh1 C11 C12 -88.1(3)
C4 Rh1 C11 C12 -51.6(3)
C5 Rh1 C11 C12 -17.0(4)
C2 Rh1 C11 C12 -97.6(4)
C1 Rh1 C11 C12 -11.5(5)
Cl1 Rh1 C11 C12 78.6(3)
N2 Rh1 C11 C16 0.6(2)
C3 Rh1 C11 C16 97.4(2)
C4 Rh1 C11 C16 133.9(2)
C5 Rh1 C11 C16 168.5(2)
C2 Rh1 C11 C16 88.0(4)
C1 Rh1 C11 C16 174.1(2)
Cl1 Rh1 C11 C16 -95.8(2)
C16 C11 C12 C13 -2.2(5)
Rh1 C11 C12 C13 -176.5(3)
C11 C12 C13 C14 0.9(6)
C12 C13 C14 C15 0.9(7)
C13 C14 C15 C16 -1.2(6)
C14 C15 C16 C11 -0.3(5)
C14 C15 C16 N1 178.2(3)
C12 C11 C16 C15 1.9(5)
Rh1 C11 C16 C15 177.2(3)
C12 C11 C16 N1 -176.7(3)
Rh1 C11 C16 N1 -1.4(3)
N2 N1 C16 C15 -176.8(3)
C17 N1 C16 C15 4.2(5)
N2 N1 C16 C11 1.9(4)
C17 N1 C16 C11 -177.2(3)
N4 Rh2 C18 C22 -109.6(3)
C28 Rh2 C18 C22 60.4(2)
C21 Rh2 C18 C22 -37.6(2)
C20 Rh2 C18 C22 -81.1(2)
C19 Rh2 C18 C22 -117.0(3)
Cl2 Rh2 C18 C22 149.34(19)
N4 Rh2 C18 C19 7.4(4)
C28 Rh2 C18 C19 177.36(19)
C21 Rh2 C18 C19 79.4(2)
C22 Rh2 C18 C19 117.0(3)
C20 Rh2 C18 C19 35.86(19)
Cl2 Rh2 C18 C19 -93.66(18)
N4 Rh2 C18 C23 127.8(4)
C28 Rh2 C18 C23 -62.2(4)
C21 Rh2 C18 C23 -160.1(4)
C22 Rh2 C18 C23 -122.5(4)
C20 Rh2 C18 C23 156.3(4)
C19 Rh2 C18 C23 120.5(4)
Cl2 Rh2 C18 C23 26.8(3)
C22 C18 C19 C20 1.7(4)
C23 C18 C19 C20 177.7(3)
Rh2 C18 C19 C20 -60.9(2)
C22 C18 C19 C24 -178.7(3)
C23 C18 C19 C24 -2.8(6)
Rh2 C18 C19 C24 118.6(3)
C22 C18 C19 Rh2 62.7(2)
C23 C18 C19 Rh2 -121.4(3)
N4 Rh2 C19 C20 -57.7(2)
C28 Rh2 C19 C20 111.7(4)
C21 Rh2 C19 C20 38.1(2)
C22 Rh2 C19 C20 81.5(2)
C18 Rh2 C19 C20 118.7(3)
Cl2 Rh2 C19 C20 -152.07(19)
N4 Rh2 C19 C18 -176.47(18)
C28 Rh2 C19 C18 -7.1(5)
C21 Rh2 C19 C18 -80.7(2)
C22 Rh2 C19 C18 -37.19(19)
C20 Rh2 C19 C18 -118.7(3)
Cl2 Rh2 C19 C18 89.19(18)
N4 Rh2 C19 C24 64.4(4)
C28 Rh2 C19 C24 -126.2(4)
C21 Rh2 C19 C24 160.2(4)
C22 Rh2 C19 C24 -156.4(4)
C18 Rh2 C19 C24 -119.2(4)
C20 Rh2 C19 C24 122.1(4)
Cl2 Rh2 C19 C24 -30.0(4)
C18 C19 C20 C21 1.8(4)
C24 C19 C20 C21 -177.8(3)
Rh2 C19 C20 C21 -58.8(2)
C18 C19 C20 C25 179.4(3)
C24 C19 C20 C25 -0.2(6)
Rh2 C19 C20 C25 118.8(4)
C18 C19 C20 Rh2 60.6(2)
C24 C19 C20 Rh2 -119.0(4)
N4 Rh2 C20 C19 131.1(2)
C28 Rh2 C20 C19 -148.9(2)
C21 Rh2 C20 C19 -118.2(3)
C22 Rh2 C20 C19 -78.8(2)
C18 Rh2 C20 C19 -37.1(2)
Cl2 Rh2 C20 C19 35.3(2)
N4 Rh2 C20 C21 -110.6(2)
C28 Rh2 C20 C21 -30.6(3)
C22 Rh2 C20 C21 39.46(19)
C18 Rh2 C20 C21 81.1(2)
C19 Rh2 C20 C21 118.2(3)
Cl2 Rh2 C20 C21 153.53(16)
N4 Rh2 C20 C25 6.6(3)
C28 Rh2 C20 C25 86.6(4)
C21 Rh2 C20 C25 117.2(4)
C22 Rh2 C20 C25 156.7(4)
C18 Rh2 C20 C25 -161.7(4)
C19 Rh2 C20 C25 -124.5(4)
Cl2 Rh2 C20 C25 -89.2(3)
C19 C20 C21 C22 -4.6(4)
C25 C20 C21 C22 177.7(3)
Rh2 C20 C21 C22 -66.7(2)
C19 C20 C21 C26 -173.3(3)
C25 C20 C21 C26 9.0(5)
Rh2 C20 C21 C26 124.5(3)
C19 C20 C21 Rh2 62.2(2)
C25 C20 C21 Rh2 -115.6(3)
N4 Rh2 C21 C22 -168.92(19)
C28 Rh2 C21 C22 -83.3(2)
C18 Rh2 C21 C22 36.1(2)
C20 Rh2 C21 C22 114.2(3)
C19 Rh2 C21 C22 78.4(2)
Cl2 Rh2 C21 C22 53.2(3)
N4 Rh2 C21 C20 76.9(2)
C28 Rh2 C21 C20 162.53(19)
C22 Rh2 C21 C20 -114.2(3)
C18 Rh2 C21 C20 -78.1(2)
C19 Rh2 C21 C20 -35.8(2)
Cl2 Rh2 C21 C20 -61.0(3)
N4 Rh2 C21 C26 -45.1(3)
C28 Rh2 C21 C26 40.6(4)
C22 Rh2 C21 C26 123.8(4)
C18 Rh2 C21 C26 159.9(4)
C20 Rh2 C21 C26 -122.0(4)
C19 Rh2 C21 C26 -157.8(4)
Cl2 Rh2 C21 C26 177.0(2)
C19 C18 C22 C21 -4.6(4)
C23 C18 C22 C21 179.6(3)
Rh2 C18 C22 C21 58.7(2)
C19 C18 C22 C27 173.5(3)
C23 C18 C22 C27 -2.3(6)
Rh2 C18 C22 C27 -123.3(3)
C19 C18 C22 Rh2 -63.2(2)
C23 C18 C22 Rh2 121.0(4)
C20 C21 C22 C18 5.6(4)
C26 C21 C22 C18 174.2(3)
Rh2 C21 C22 C18 -61.2(2)
C20 C21 C22 C27 -172.4(3)
C26 C21 C22 C27 -3.9(6)
Rh2 C21 C22 C27 120.8(3)
C20 C21 C22 Rh2 66.8(2)
C26 C21 C22 Rh2 -124.6(4)
N4 Rh2 C22 C18 136.8(2)
C28 Rh2 C22 C18 -133.1(2)
C21 Rh2 C22 C18 118.5(3)
C20 Rh2 C22 C18 78.9(2)
C19 Rh2 C22 C18 37.9(2)
Cl2 Rh2 C22 C18 -38.0(2)
N4 Rh2 C22 C21 18.3(3)
C28 Rh2 C22 C21 108.4(2)
C18 Rh2 C22 C21 -118.5(3)
C20 Rh2 C22 C21 -39.63(19)
C19 Rh2 C22 C21 -80.6(2)
Cl2 Rh2 C22 C21 -156.53(16)
N4 Rh2 C22 C27 -101.1(3)
C28 Rh2 C22 C27 -11.0(3)
C21 Rh2 C22 C27 -119.4(4)
C18 Rh2 C22 C27 122.1(4)
C20 Rh2 C22 C27 -159.0(4)
C19 Rh2 C22 C27 160.0(4)
Cl2 Rh2 C22 C27 84.1(3)
N4 Rh2 C28 C29 -179.2(3)
C21 Rh2 C28 C29 76.4(3)
C22 Rh2 C28 C29 37.3(3)
C18 Rh2 C28 C29 5.1(4)
C20 Rh2 C28 C29 96.2(4)
C19 Rh2 C28 C29 10.4(6)
Cl2 Rh2 C28 C29 -87.1(3)
N4 Rh2 C28 C33 -4.7(2)
C21 Rh2 C28 C33 -109.1(2)
C22 Rh2 C28 C33 -148.2(2)
C18 Rh2 C28 C33 179.7(2)
C20 Rh2 C28 C33 -89.2(3)
C19 Rh2 C28 C33 -175.1(3)
Cl2 Rh2 C28 C33 87.4(2)
C33 C28 C29 C30 2.0(5)
Rh2 C28 C29 C30 176.4(3)
C28 C29 C30 C31 -1.4(6)
C29 C30 C31 C32 -0.8(6)
C30 C31 C32 C33 2.0(5)
C31 C32 C33 C28 -1.4(5)
C31 C32 C33 N3 179.1(3)
C29 C28 C33 C32 -0.6(5)
Rh2 C28 C33 C32 -176.1(3)
C29 C28 C33 N3 178.9(3)
Rh2 C28 C33 N3 3.5(3)
N4 N3 C33 C32 -179.5(3)
C34 N3 C33 C32 0.8(5)
N4 N3 C33 C28 0.9(4)
C34 N3 C33 C28 -178.7(3)
